data_7117056
loop_
_publ_author_name
'Hiroki Fukunaga'
'Takafumi Yoshino'
'Hajime Sagayama'
'Jun-ichi Yamaura'
'Taka-hisa Arima'
'Wataru Kosaka'
'Hitoshi Miyasaka'

_publ_section_title
;
 A charge-disproportionate ordered state with delta = 0.75 in a chemically
 sensitive donor/acceptor D^delta^+2A^2delta-^ layered framework
;
_journal_name_full Chem.Commun.
_journal_page_first 7795
_journal_paper_doi 10.1039/C5cc01633A
_journal_volume 51
_journal_year 2015
_chemical_formula_moiety 'C74 H48 Cl8 F8 N4 O18 Ru4'
_chemical_formula_sum 'C74 H48 Cl8 F8 N4 O18 Ru4'
_chemical_formula_weight 2121.10
_space_group_crystal_system triclinic
_space_group_IT_number 2
_space_group_name_Hall '-P 1'
_space_group_name_H-M_alt 'P -1'
_symmetry_space_group_name_Hall '-P 1'
_symmetry_space_group_name_H-M 'P -1'
_atom_sites_solution_hydrogens geom
_atom_sites_solution_primary direct
_atom_sites_solution_secondary difmap
_audit_update_record
;
2015-02-20 deposited with the CCDC.
2015-03-17 downloaded from the CCDC.
;
_cell_angle_alpha 91.028(2)
_cell_angle_beta 110.013(3)
_cell_angle_gamma 109.772(4)
_cell_formula_units_Z 1
_cell_length_a 10.641(3)
_cell_length_b 14.224(4)
_cell_length_c 15.449(4)
_cell_measurement_reflns_used 7463
_cell_measurement_temperature 98
_cell_measurement_theta_max 31.31
_cell_measurement_theta_min 2.12
_cell_volume 2043.8(10)
_computing_cell_refinement CrystalClear
_computing_data_collection 'CrystalClear (Rigaku Inc., 2008)'
_computing_data_reduction CrystalClear
_computing_molecular_graphics 'CrystalStructure 4.1'
_computing_publication_material 'CrystalStructure 4.1 (Rigaku, 2014)'
_computing_structure_refinement 'SHELXL2013 (Sheldrick, 2008)'
_computing_structure_solution 'Il Milione (Burla, et al., 2007)'
_diffrn_ambient_temperature 98
_diffrn_detector_area_resol_mean 7.111
_diffrn_measured_fraction_theta_full 0.941
_diffrn_measured_fraction_theta_max 0.964
_diffrn_measurement_device_type 'Rigaku Saturn724'
_diffrn_measurement_method \w
_diffrn_radiation_type 'Mo K\a'
_diffrn_radiation_wavelength 0.71075
_diffrn_reflns_av_R_equivalents 0.0209
_diffrn_reflns_Laue_measured_fraction_full 0.941
_diffrn_reflns_Laue_measured_fraction_max 0.964
_diffrn_reflns_limit_h_max 12
_diffrn_reflns_limit_h_min -12
_diffrn_reflns_limit_k_max 16
_diffrn_reflns_limit_k_min -16
_diffrn_reflns_limit_l_max 18
_diffrn_reflns_limit_l_min -18
_diffrn_reflns_number 13206
_diffrn_reflns_point_group_measured_fraction_full 0.941
_diffrn_reflns_point_group_measured_fraction_max 0.964
_diffrn_reflns_theta_full 25.242
_diffrn_reflns_theta_max 24.999
_diffrn_reflns_theta_min 3.018
_diffrn_standards_interval_count .
_diffrn_standards_number 0
_exptl_absorpt_coefficient_mu 1.073
_exptl_absorpt_correction_T_max 0.860
_exptl_absorpt_correction_T_min 0.755
_exptl_absorpt_correction_type multi-scan
_exptl_absorpt_process_details 'REQAB (Rigaku, 1998)'
_exptl_crystal_colour brown
_exptl_crystal_density_diffrn 1.723
_exptl_crystal_density_method 'not measured'
_exptl_crystal_description block
_exptl_crystal_F_000 1048.00
_exptl_crystal_size_max 0.540
_exptl_crystal_size_mid 0.220
_exptl_crystal_size_min 0.140
_refine_diff_density_max 2.52
_refine_diff_density_min -1.35
_refine_ls_extinction_method none
_refine_ls_goodness_of_fit_ref 1.085
_refine_ls_hydrogen_treatment constr
_refine_ls_number_parameters 577
_refine_ls_number_reflns 6959
_refine_ls_number_restraints 66
_refine_ls_R_factor_all 0.0610
_refine_ls_R_factor_gt 0.0569
_refine_ls_shift/su_max 0.001
_refine_ls_structure_factor_coef Fsqd
_refine_ls_weighting_details 'w = 1/[\s^2^(Fo^2^)+(0.1041P)^2^+5.1254P] where P=(Fo^2^+2Fc^2^)/3'
_refine_ls_weighting_scheme calc
_refine_ls_wR_factor_gt 0.1544
_refine_ls_wR_factor_ref 0.1604
_reflns_number_gt 6254
_reflns_number_total 6959
_reflns_threshold_expression F^2^>2.0\s(F^2^)
_cod_data_source_file c5cc01633a2.cif
_cod_data_source_block Ru2(m-FPhCOO)4-OMe2-cell
_cod_original_cell_volume 2043.7(10)
_cod_database_code 7117056
_shelxl_res_file
;
TITL Ru2(m-FPhCOO)4-OMe2-cell
CELL  0.71075 10.64080 14.22380 15.44880 91.02780 110.01260 109.77220
ZERR  1 0.00300 0.00380 0.00410 0.00200 0.00290 0.00360
LATT 1
SFAC C H N O CL F RU
UNIT 74 48 4 18 8 8 4
SHEL 99999.000000 0.840885
L.S. 15
FMAP 2
PLAN -25
WPDB -2
HTAB
BOND $H
CONF
LIST 4
TEMP -175.0
ACTA
SIZE 0.540 0.220 0.140
DELU 0.0100 0.0100 F1 F2 C2 C3 C4 C5 C6 C7
SIMU 0.0050 0.0100 F1 F2 C2 C3 C4 C5 C6 C7
WGHT    0.104100    5.125400
FVAR       0.64556
RU1   7   -0.026502    0.928732    0.451122    11.00000    0.01997    0.02323 =
         0.02442    0.00150    0.01377    0.00984
RU2   7    0.023386    0.536435    0.073428    11.00000    0.02730    0.02896 =
         0.01640    0.00370    0.01175    0.01813
CL1   5    0.462177    0.610971    0.641093    11.00000    0.09768    0.10010 =
         0.18638    0.01435   -0.01727    0.03262
CL2   5    0.588761    0.457882    0.689705    11.00000    0.09277    0.08061 =
         0.06836    0.01918    0.03001    0.01867
CL3   5    0.160942    0.850270    0.234591    11.00000    0.08624    0.04098 =
         0.07754   -0.00442    0.02406    0.02551
CL4   5    0.359733    0.881554    0.135819    10.75000    0.12963    0.11129 =
         0.07494    0.04425    0.04339    0.01281
CL5   5    0.432139    0.902621    0.219469    10.25000    0.11930    0.08387 =
         0.13096   -0.04129    0.09128   -0.03204
F1    6    0.381142    0.949690    0.969272    10.30000    0.12157    0.07939 =
         0.04069    0.03285   -0.02949   -0.01094
F2    6    0.225747    0.637894    0.773896    10.70000    0.10972    0.08536 =
         0.10774    0.04230    0.02244    0.04293
F3    6   -0.606024    0.952059    0.629887    11.00000    0.04408    0.07123 =
         0.06176    0.00325    0.03347    0.02448
F4    6    0.191922    0.178501    0.330596    10.80000    0.10982    0.08575 =
         0.04871    0.03511    0.02665    0.05799
F5    6   -0.066858   -0.022555    0.074323    10.20000    0.10569    0.02294 =
         0.07224    0.00704    0.01758    0.02091
F6    6    0.662737    0.614052   -0.076221    11.00000    0.03311    0.09225 =
         0.04991   -0.00072    0.02182    0.02697
O1    4    0.056708    0.868344    0.563984    11.00000    0.02682    0.02683 =
         0.03166    0.00663    0.01580    0.01444
O2    4    0.110738    1.008293    0.659761    11.00000    0.02503    0.03519 =
         0.02565    0.00404    0.01262    0.00837
O3    4   -0.222352    0.870585    0.460733    11.00000    0.02017    0.02421 =
         0.03279    0.00247    0.01568    0.00952
O4    4   -0.170545    1.009928    0.556310    11.00000    0.02110    0.02633 =
         0.03630    0.00081    0.01905    0.00937
O5    4    0.051204    0.411194    0.122037    11.00000    0.03390    0.03429 =
         0.01950    0.00545    0.01263    0.02057
O6    4    0.003653    0.337893   -0.021360    11.00000    0.03453    0.03139 =
         0.02337    0.00105    0.00929    0.02223
O7    4    0.234567    0.599159    0.094323    11.00000    0.02719    0.03469 =
         0.02630    0.00478    0.01234    0.01767
O8    4    0.189284    0.527181   -0.048643    11.00000    0.02675    0.03994 =
         0.02469    0.00303    0.01498    0.01669
O9    4   -0.161606    0.620750    0.476433    11.00000    0.04766    0.04776 =
         0.03945    0.01416    0.02913    0.03103
N1    3   -0.069863    0.786529    0.363629    11.00000    0.03247    0.03074 =
         0.03042   -0.00196    0.01725    0.01333
N2    3    0.052385    0.594042    0.216952    11.00000    0.03824    0.03505 =
         0.02281    0.00423    0.01624    0.01979
C1    1    0.108877    0.918145    0.644239    11.00000    0.02150    0.03402 =
         0.03680    0.01089    0.01680    0.00963
C2    1    0.175071    0.874477    0.726627    11.00000    0.04032    0.05222 =
         0.04532    0.02367    0.01552    0.01371
C3    1    0.243657    0.930660    0.812517    11.00000    0.07438    0.06220 =
         0.04753    0.02183   -0.00193    0.00496
AFIX  43
H3    2    0.248696    0.998304    0.821308    11.00000   -1.20000
AFIX   0
C4    1    0.306821    0.887669    0.887917    11.00000    0.09532    0.07586 =
         0.05847    0.02763   -0.00831    0.00260
C5    1    0.298443    0.790616    0.876992    11.00000    0.08591    0.07359 =
         0.07222    0.04130   -0.00005    0.01094
AFIX  43
H5    2    0.340606    0.762091    0.929143    11.00000   -1.20000
AFIX   0
C6    1    0.228064    0.733713    0.789367    11.00000    0.06245    0.06375 =
         0.07445    0.03849    0.01202    0.02180
C7    1    0.166947    0.773120    0.713549    11.00000    0.03975    0.05449 =
         0.06143    0.02871    0.02177    0.01818
AFIX  43
H7    2    0.119993    0.733736    0.653339    11.00000   -1.20000
AFIX   0
C8    1   -0.255500    0.921938    0.510777    11.00000    0.02716    0.03053 =
         0.02452    0.00892    0.01514    0.01506
C9    1   -0.399176    0.881104    0.515959    11.00000    0.02191    0.03201 =
         0.02431    0.00988    0.01187    0.01409
C10   1   -0.435629    0.934556    0.574115    11.00000    0.02683    0.04248 =
         0.02847    0.00335    0.01333    0.01488
AFIX  43
H10   2   -0.367580    0.996288    0.612328    11.00000   -1.20000
AFIX   0
C11   1   -0.572013    0.895759    0.574704    11.00000    0.02825    0.05222 =
         0.03803    0.01310    0.02271    0.02080
C12   1   -0.673759    0.807028    0.521284    11.00000    0.02671    0.05541 =
         0.04019    0.00859    0.01911    0.01248
AFIX  43
H12   2   -0.767690    0.782505    0.522873    11.00000   -1.20000
AFIX   0
C13   1   -0.635166    0.753429    0.464152    11.00000    0.02418    0.04083 =
         0.04498    0.00200    0.00946    0.00332
AFIX  43
H13   2   -0.703073    0.691019    0.427100    11.00000   -1.20000
AFIX   0
C14   1   -0.500076    0.790581    0.461486    11.00000    0.03323    0.03559 =
         0.03505    0.00312    0.01540    0.01352
AFIX  43
H14   2   -0.475212    0.754106    0.422035    11.00000   -1.20000
AFIX   0
C15   1    0.037032    0.338398    0.066885    11.00000    0.03325    0.03095 =
         0.03149    0.00624    0.01638    0.01845
C16   1    0.064428    0.250646    0.108038    11.00000    0.06559    0.03544 =
         0.04120    0.01057    0.01402    0.03201
C17   1    0.125267    0.257839    0.202126    11.00000    0.06974    0.04620 =
         0.03967    0.01424    0.02810    0.03184
AFIX  43
H17   2    0.147284    0.318463    0.240674    11.00000   -1.20000
AFIX   0
C18   1    0.155342    0.178760    0.242229    11.00000    0.10384    0.06544 =
         0.04390    0.02230    0.02920    0.04837
C19   1    0.167757    0.104252    0.186638    10.50000    0.07871    0.05905 =
         0.07312    0.03830    0.04414    0.04375
C20   1    0.088765    0.082956    0.198147    10.50000    0.09679    0.05698 =
         0.09750    0.04718    0.07565    0.05633
C21   1    0.124795    0.102553    0.088934    10.50000    0.07830    0.04661 =
         0.05720    0.00353    0.01700    0.03913
C22   1    0.004270    0.069696    0.101468    10.50000    0.08440    0.04719 =
         0.09622    0.02984    0.03600    0.03645
C23   1    0.082219    0.177627    0.049516    10.50000    0.05430    0.03818 =
         0.04521    0.01339    0.02210    0.02399
C24   1   -0.011721    0.151978    0.057937    10.50000    0.05909    0.03436 =
         0.07104    0.00429    0.01434    0.02104
C25   1    0.276115    0.581600    0.029785    11.00000    0.03448    0.03607 =
         0.02147    0.00722    0.01443    0.02116
C26   1    0.429308    0.624945    0.044498    11.00000    0.03181    0.05094 =
         0.02748    0.00789    0.01091    0.02356
C27   1    0.476934    0.603315   -0.025383    11.00000    0.03038    0.05472 =
         0.03044    0.00696    0.01278    0.02255
AFIX  43
H27   2    0.409920    0.563632   -0.083400    11.00000   -1.20000
AFIX   0
C28   1    0.619754    0.639929   -0.008676    11.00000    0.04008    0.07741 =
         0.04085    0.00630    0.02101    0.03217
C29   1    0.721681    0.698547    0.073063    11.00000    0.02492    0.11310 =
         0.04803   -0.00989    0.00660    0.02356
AFIX  43
H29   2    0.820967    0.722742    0.082520    11.00000   -1.20000
AFIX   0
C30   1    0.674710    0.721604    0.142161    11.00000    0.03241    0.10069 =
         0.04589   -0.01529    0.00414    0.01988
AFIX  43
H30   2    0.742708    0.763019    0.199141    11.00000   -1.20000
AFIX   0
C31   1    0.530776    0.684707    0.128126    11.00000    0.03446    0.07396 =
         0.03143   -0.00318    0.01094    0.02211
AFIX  43
H31   2    0.500297    0.700099    0.175846    11.00000   -1.20000
AFIX   0
C32   1   -0.049021    0.712286    0.359045    11.00000    0.02559    0.03532 =
         0.01642    0.00068    0.01063    0.01093
C33   1   -0.022903    0.623107    0.352466    11.00000    0.02921    0.02915 =
         0.01785    0.00097    0.01004    0.01414
C34   1    0.017078    0.607086    0.277901    11.00000    0.02866    0.02576 =
         0.02267    0.00165    0.00986    0.01350
C35   1   -0.013027    0.559531    0.427308    11.00000    0.02310    0.02259 =
         0.01764   -0.00360    0.00897    0.00553
C36   1    0.065427    0.496469    0.437077    11.00000    0.02797    0.02853 =
         0.02060   -0.00217    0.01444    0.01093
AFIX  43
H36   2    0.109777    0.492931    0.393822    11.00000   -1.20000
AFIX   0
C37   1   -0.079742    0.561093    0.491185    11.00000    0.02540    0.03005 =
         0.02388   -0.00190    0.01153    0.01288
C38   1   -0.229357    0.627346    0.539079    11.00000    0.05573    0.05594 =
         0.04307    0.01295    0.03198    0.03636
AFIX  33
H38A  2   -0.283181    0.672147    0.519619    11.00000   -1.20000
H38B  2   -0.295502    0.559922    0.539325    11.00000   -1.20000
H38C  2   -0.156514    0.654557    0.601865    11.00000   -1.20000
AFIX   0
C39   1    0.464500    0.505911    0.701037    11.00000    0.11212    0.11372 =
         0.04879   -0.00374   -0.00251    0.03332
AFIX  23
H39A  2    0.488139    0.526808    0.767933    11.00000   -1.20000
H39B  2    0.367599    0.452176    0.676143    11.00000   -1.20000
AFIX   0
C40   1    0.302275    0.821420    0.218078    11.00000    0.10115    0.06514 =
         0.06615    0.01264    0.05470    0.02679
HKLF 4
 
REM  Ru2(m-FPhCOO)4-OMe2-cell
REM R1 =  0.0569 for    6254 Fo > 4sig(Fo)  and  0.0610 for all    6959 data
REM    577 parameters refined using     66 restraints
 
END  
     
WGHT      0.1041      5.1254 

REM Instructions for potential hydrogen bonds
EQIV $1 -x, -y+2, -z+1
HTAB C10 Cl3_$1
EQIV $2 x, y, z+1
HTAB C39 F6_$2
EQIV $3 -x, -y+1, -z+1
HTAB C39 O9_$3

REM Highest difference peak  2.520,  deepest hole -1.355,  1-sigma level  0.140
Q1    1  -0.0684  0.8632  0.3083  11.00000  0.05    1.82
Q2    1  -0.0210  0.9989  0.4007  11.00000  0.05    1.72
Q3    1   0.4625  0.2238  0.2189  11.00000  0.05    1.68
Q4    1   0.0791  0.6811  0.1711  11.00000  0.05    1.67
Q5    1   0.0381  0.6101  0.0287  11.00000  0.05    1.60
Q6    1   0.3531  0.1027  0.0413  11.00000  0.05    1.34
Q7    1   0.2811  0.9421  0.9847  11.00000  0.05    1.08
Q8    1   0.4229  0.9365  0.9580  11.00000  0.05    0.87
Q9    1   0.4118  0.5807  0.6942  11.00000  0.05    0.82
Q10   1   0.0001  0.7995  0.5011  11.00000  0.05    0.59
Q11   1   0.2120  0.4641 -0.1394  11.00000  0.05    0.59
Q12   1   0.2346  0.8988  0.8991  11.00000  0.05    0.59
Q13   1   0.2360  0.8133  0.1633  11.00000  0.05    0.56
Q14   1   0.6173  0.5821 -0.1520  11.00000  0.05    0.53
Q15   1  -0.1266 -0.0375 -0.0411  11.00000  0.05    0.52
Q16   1   0.5325  0.4610  0.7416  11.00000  0.05    0.51
Q17   1   0.3257  0.5559  0.7104  11.00000  0.05    0.50
Q18   1  -0.1624  0.6836  0.2378  11.00000  0.05    0.50
Q19   1   0.5782  0.9200  0.2106  11.00000  0.05    0.49
Q20   1  -0.6196  0.8931  0.4840  11.00000  0.05    0.49
Q21   1   0.4198  0.0950  0.1649  11.00000  0.05    0.49
Q22   1   0.4032  0.8554  0.2918  11.00000  0.05    0.49
Q23   1   0.1013  0.0227  0.2156  11.00000  0.05    0.49
Q24   1   0.1032  0.4783  0.1848  11.00000  0.05    0.49
Q25   1   0.5186  0.3621  0.6990  11.00000  0.05    0.45
;

loop_
_symmetry_equiv_pos_site_id
_space_group_symop_operation_xyz
1 +X,+Y,+Z
2 -X,-Y,-Z

loop_
_atom_site_label
_atom_site_type_symbol
_atom_site_fract_x
_atom_site_fract_y
_atom_site_fract_z
_atom_site_U_iso_or_equiv
_atom_site_adp_type
_atom_site_occupancy
_atom_site_site_symmetry_multiplicity
_atom_site_calc_flag
_atom_site_refinement_flags
_atom_site_disorder_assembly
_atom_site_disorder_group
Ru1 Ru -0.02650(4) 0.92873(3) 0.45112(2) 0.02048(15) Uani 1 2 d . . .
Ru2 Ru 0.02339(4) 0.53644(3) 0.07343(2) 0.02102(15) Uani 1 2 d . . .
Cl1 Cl 0.4622(4) 0.6110(3) 0.6411(3) 0.1488(16) Uani 1 2 d . . .
Cl2 Cl 0.5888(3) 0.45788(18) 0.68971(16) 0.0841(6) Uani 1 2 d . . .
Cl3 Cl 0.1609(2) 0.85027(13) 0.23459(15) 0.0696(5) Uani 1 2 d . . .
Cl4 Cl 0.3597(5) 0.8815(3) 0.1358(3) 0.1120(13) Uani 0.75 2 d . . .
Cl5 Cl 0.4321(14) 0.9026(8) 0.2195(9) 0.119(5) Uani 0.25 2 d . . .
F1 F 0.381(2) 0.9497(13) 0.9693(10) 0.110(5) Uani 0.3 2 d . . .
F2 F 0.2258(9) 0.6379(6) 0.7739(6) 0.104(2) Uani 0.7 2 d . . .
F3 F -0.6060(4) 0.9521(3) 0.6299(3) 0.0543(9) Uani 1 2 d . . .
F4 F 0.1919(7) 0.1785(5) 0.3306(4) 0.0757(16) Uani 0.8 2 d . . .
F5 F -0.067(3) -0.0226(13) 0.0743(16) 0.072(6) Uani 0.2 2 d . . .
F6 F 0.6627(4) 0.6140(3) -0.0762(3) 0.0557(10) Uani 1 2 d . . .
O1 O 0.0567(3) 0.8683(2) 0.5640(2) 0.0257(7) Uani 1 2 d . . .
O2 O 0.1107(4) 1.0083(3) 0.6598(2) 0.0285(7) Uani 1 2 d . . .
O3 O -0.2223(3) 0.8706(2) 0.4607(2) 0.0237(7) Uani 1 2 d . . .
O4 O -0.1706(3) 1.0099(2) 0.5563(2) 0.0254(7) Uani 1 2 d . . .
O5 O 0.0512(4) 0.4112(3) 0.1220(2) 0.0262(7) Uani 1 2 d . . .
O6 O 0.0037(4) 0.3379(3) -0.0214(2) 0.0274(7) Uani 1 2 d . . .
O7 O 0.2346(4) 0.5992(3) 0.0943(2) 0.0270(7) Uani 1 2 d . . .
O8 O 0.1893(4) 0.5272(3) -0.0486(2) 0.0277(7) Uani 1 2 d . . .
O9 O -0.1616(4) 0.6208(3) 0.4764(3) 0.0374(8) Uani 1 2 d . . .
N1 N -0.0699(5) 0.7865(3) 0.3636(3) 0.0292(9) Uani 1 2 d . . .
N2 N 0.0524(5) 0.5940(3) 0.2170(3) 0.0289(9) Uani 1 2 d . . .
C1 C 0.1089(5) 0.9182(4) 0.6442(4) 0.0292(11) Uani 1 2 d . . .
C2 C 0.1751(7) 0.8745(5) 0.7266(4) 0.0467(13) Uani 1 2 d . . .
C3 C 0.2437(9) 0.9307(6) 0.8125(5) 0.0736(19) Uani 1 2 d . . .
C4 C 0.3068(11) 0.8877(7) 0.8879(6) 0.095(2) Uani 1 2 d . . .
C5 C 0.2984(10) 0.7906(7) 0.8770(6) 0.090(2) Uani 1 2 d . . .
C6 C 0.2281(9) 0.7337(6) 0.7894(6) 0.0706(17) Uani 1 2 d . . .
C7 C 0.1669(7) 0.7731(5) 0.7136(5) 0.0505(13) Uani 1 2 d . . .
C8 C -0.2555(5) 0.9219(4) 0.5108(3) 0.0245(10) Uani 1 2 d . . .
C9 C -0.3992(5) 0.8811(4) 0.5160(3) 0.0239(9) Uani 1 2 d . . .
C10 C -0.4356(5) 0.9346(4) 0.5741(4) 0.0311(11) Uani 1 2 d . . .
C11 C -0.5720(6) 0.8958(4) 0.5747(4) 0.0348(12) Uani 1 2 d . . .
C12 C -0.6738(6) 0.8070(5) 0.5213(4) 0.0396(13) Uani 1 2 d . . .
C13 C -0.6352(6) 0.7534(4) 0.4642(4) 0.0400(13) Uani 1 2 d . . .
C14 C -0.5001(6) 0.7906(4) 0.4615(4) 0.0336(11) Uani 1 2 d . . .
C15 C 0.0370(5) 0.3384(4) 0.0669(4) 0.0288(10) Uani 1 2 d . . .
C16 C 0.0644(7) 0.2506(4) 0.1080(4) 0.0452(14) Uani 1 2 d . . .
C17 C 0.1253(8) 0.2578(5) 0.2021(4) 0.0466(15) Uani 1 2 d . . .
C18 C 0.1553(10) 0.1788(6) 0.2422(5) 0.066(2) Uani 1 2 d . . .
C19 C 0.168(2) 0.1043(12) 0.1866(12) 0.060(4) Uani 0.5 2 d . . .
C20 C 0.089(2) 0.0830(12) 0.1981(13) 0.064(5) Uani 0.5 2 d . . .
C21 C 0.1248(18) 0.1026(11) 0.0889(10) 0.059(4) Uani 0.5 2 d . . .
C22 C 0.004(2) 0.0697(11) 0.1015(14) 0.072(4) Uani 0.5 2 d . . .
C23 C 0.0822(16) 0.1776(9) 0.0495(9) 0.043(3) Uani 0.5 2 d . . .
C24 C -0.0117(17) 0.1520(10) 0.0579(11) 0.057(4) Uani 0.5 2 d . . .
C25 C 0.2761(5) 0.5816(4) 0.0298(3) 0.0272(10) Uani 1 2 d . . .
C26 C 0.4293(6) 0.6249(4) 0.0445(4) 0.0344(11) Uani 1 2 d . . .
C27 C 0.4769(6) 0.6033(5) -0.0254(4) 0.0361(12) Uani 1 2 d . . .
C28 C 0.6198(7) 0.6399(6) -0.0087(4) 0.0482(15) Uani 1 2 d . . .
C29 C 0.7217(7) 0.6986(7) 0.0731(5) 0.065(2) Uani 1 2 d . . .
C30 C 0.6747(7) 0.7216(7) 0.1422(5) 0.064(2) Uani 1 2 d . . .
C31 C 0.5308(6) 0.6847(5) 0.1281(4) 0.0465(15) Uani 1 2 d . . .
C32 C -0.0490(5) 0.7123(4) 0.3590(3) 0.0251(10) Uani 1 2 d . . .
C33 C -0.0229(5) 0.6231(4) 0.3525(3) 0.0241(9) Uani 1 2 d . . .
C34 C 0.0171(5) 0.6071(3) 0.2779(3) 0.0246(9) Uani 1 2 d . . .
C35 C -0.0130(5) 0.5595(3) 0.4273(3) 0.0216(9) Uani 1 2 d . . .
C36 C 0.0654(5) 0.4965(4) 0.4371(3) 0.0241(10) Uani 1 2 d . . .
C37 C -0.0797(5) 0.5611(4) 0.4912(3) 0.0251(10) Uani 1 2 d . . .
C38 C -0.2294(7) 0.6273(5) 0.5391(4) 0.0432(14) Uani 1 2 d . . .
C39 C 0.4645(12) 0.5059(9) 0.7010(6) 0.103(4) Uani 1 2 d . . .
C40 C 0.3023(10) 0.8214(6) 0.2181(6) 0.072(2) Uani 1 2 d . . .
H3 H 0.2487 0.9983 0.82131 0.0884 Uiso 1 2 calc R . .
H5 H 0.34061 0.76209 0.92914 0.1082 Uiso 1 2 calc R . .
H7 H 0.11999 0.73374 0.65334 0.0606 Uiso 1 2 calc R . .
H10 H -0.36758 0.99629 0.61233 0.0374 Uiso 1 2 calc R . .
H12 H -0.76769 0.78251 0.52287 0.0475 Uiso 1 2 calc R . .
H13 H -0.70307 0.69102 0.4271 0.0480 Uiso 1 2 calc R . .
H14 H -0.47521 0.75411 0.42204 0.0404 Uiso 1 2 calc R . .
H17 H 0.14728 0.31846 0.24067 0.0559 Uiso 1 2 calc R . .
H27 H 0.40992 0.56363 -0.0834 0.0434 Uiso 1 2 calc R . .
H29 H 0.82097 0.72274 0.08252 0.0777 Uiso 1 2 calc R . .
H30 H 0.74271 0.76302 0.19914 0.0770 Uiso 1 2 calc R . .
H31 H 0.5003 0.7001 0.17585 0.0558 Uiso 1 2 calc R . .
H36 H 0.10978 0.49293 0.39382 0.0289 Uiso 1 2 calc R . .
H38A H -0.28318 0.67215 0.51962 0.0519 Uiso 1 2 calc R . .
H38B H -0.2955 0.55992 0.53933 0.0519 Uiso 1 2 calc R . .
H38C H -0.15651 0.65456 0.60186 0.0519 Uiso 1 2 calc R . .
H39A H 0.48814 0.52681 0.76793 0.1237 Uiso 1 2 calc R . .
H39B H 0.3676 0.45218 0.67614 0.1237 Uiso 1 2 calc R . .

loop_
_atom_site_aniso_label
_atom_site_aniso_U_11
_atom_site_aniso_U_22
_atom_site_aniso_U_33
_atom_site_aniso_U_12
_atom_site_aniso_U_13
_atom_site_aniso_U_23
Ru1 0.0200(2) 0.0232(2) 0.0244(2) 0.00984(17) 0.01377(17) 0.00150(16)
Ru2 0.0273(3) 0.0290(2) 0.0164(2) 0.01813(18) 0.01175(17) 0.00370(15)
Cl1 0.098(2) 0.100(2) 0.186(4) 0.0326(18) -0.017(2) 0.014(2)
Cl2 0.0928(16) 0.0806(14) 0.0684(13) 0.0187(12) 0.0300(12) 0.0192(10)
Cl3 0.0862(13) 0.0410(9) 0.0775(13) 0.0255(9) 0.0241(11) -0.0044(8)
Cl4 0.130(3) 0.111(3) 0.075(2) 0.013(2) 0.043(2) 0.044(2)
Cl5 0.119(9) 0.084(6) 0.131(10) -0.032(6) 0.091(8) -0.041(6)
F1 0.122(9) 0.079(7) 0.041(5) -0.011(7) -0.029(6) 0.033(5)
F2 0.110(5) 0.085(4) 0.108(5) 0.043(4) 0.022(4) 0.042(4)
F3 0.044(2) 0.071(2) 0.062(2) 0.0245(18) 0.0335(18) 0.0032(19)
F4 0.110(5) 0.086(4) 0.049(3) 0.058(4) 0.027(3) 0.035(3)
F5 0.106(17) 0.023(9) 0.072(14) 0.021(10) 0.018(13) 0.007(8)
F6 0.0331(18) 0.092(3) 0.050(2) 0.0270(19) 0.0218(16) -0.0007(19)
O1 0.0268(17) 0.0268(16) 0.0317(18) 0.0144(14) 0.0158(15) 0.0066(14)
O2 0.0250(17) 0.0352(19) 0.0256(17) 0.0084(14) 0.0126(14) 0.0040(14)
O3 0.0202(16) 0.0242(16) 0.0328(18) 0.0095(13) 0.0157(14) 0.0025(13)
O4 0.0211(16) 0.0263(17) 0.0363(19) 0.0094(14) 0.0191(14) 0.0008(14)
O5 0.0339(18) 0.0343(18) 0.0195(16) 0.0206(15) 0.0126(14) 0.0055(13)
O6 0.0345(18) 0.0314(17) 0.0234(17) 0.0222(15) 0.0093(14) 0.0010(13)
O7 0.0272(17) 0.0347(18) 0.0263(17) 0.0177(15) 0.0123(14) 0.0048(14)
O8 0.0267(17) 0.0399(19) 0.0247(18) 0.0167(15) 0.0150(15) 0.0030(14)
O9 0.048(2) 0.048(2) 0.039(2) 0.0310(19) 0.0291(18) 0.0142(17)
N1 0.032(2) 0.031(2) 0.030(2) 0.0133(18) 0.0173(19) -0.0020(17)
N2 0.038(2) 0.035(2) 0.023(2) 0.0198(19) 0.0162(19) 0.0042(16)
C1 0.021(2) 0.034(3) 0.037(3) 0.010(2) 0.017(2) 0.011(2)
C2 0.040(3) 0.052(3) 0.045(3) 0.014(2) 0.016(2) 0.024(2)
C3 0.074(3) 0.062(3) 0.048(3) 0.005(3) -0.002(3) 0.022(2)
C4 0.095(4) 0.076(3) 0.058(3) 0.003(3) -0.008(3) 0.028(3)
C5 0.086(4) 0.074(3) 0.072(3) 0.011(3) -0.000(3) 0.041(3)
C6 0.062(3) 0.064(3) 0.074(3) 0.022(3) 0.012(3) 0.038(3)
C7 0.040(3) 0.054(3) 0.061(3) 0.018(2) 0.022(2) 0.029(2)
C8 0.027(2) 0.031(2) 0.025(2) 0.015(2) 0.015(2) 0.0089(19)
C9 0.022(2) 0.032(2) 0.024(2) 0.014(2) 0.0119(19) 0.0099(18)
C10 0.027(3) 0.042(3) 0.028(3) 0.015(2) 0.013(2) 0.003(2)
C11 0.028(3) 0.052(3) 0.038(3) 0.021(2) 0.023(2) 0.013(2)
C12 0.027(3) 0.055(3) 0.040(3) 0.012(3) 0.019(2) 0.009(3)
C13 0.024(3) 0.041(3) 0.045(3) 0.003(2) 0.009(2) 0.002(2)
C14 0.033(3) 0.036(3) 0.035(3) 0.014(2) 0.015(2) 0.003(2)
C15 0.033(3) 0.031(3) 0.031(3) 0.018(2) 0.016(2) 0.006(2)
C16 0.066(4) 0.035(3) 0.041(3) 0.032(3) 0.014(3) 0.011(2)
C17 0.070(4) 0.046(3) 0.040(3) 0.032(3) 0.028(3) 0.014(3)
C18 0.104(6) 0.065(5) 0.044(4) 0.048(5) 0.029(4) 0.022(3)
C19 0.079(11) 0.059(9) 0.073(10) 0.044(8) 0.044(9) 0.038(8)
C20 0.097(12) 0.057(9) 0.098(13) 0.056(9) 0.076(12) 0.047(8)
C21 0.078(10) 0.047(7) 0.057(9) 0.039(7) 0.017(8) 0.004(6)
C22 0.084(12) 0.047(8) 0.096(13) 0.036(8) 0.036(10) 0.030(8)
C23 0.054(8) 0.038(6) 0.045(7) 0.024(6) 0.022(6) 0.013(5)
C24 0.059(9) 0.034(7) 0.071(10) 0.021(7) 0.014(8) 0.004(6)
C25 0.034(3) 0.036(3) 0.021(2) 0.021(2) 0.014(2) 0.0072(19)
C26 0.032(3) 0.051(3) 0.027(3) 0.024(2) 0.011(2) 0.008(2)
C27 0.030(3) 0.055(3) 0.030(3) 0.023(3) 0.013(2) 0.007(2)
C28 0.040(3) 0.077(5) 0.041(3) 0.032(3) 0.021(3) 0.006(3)
C29 0.025(3) 0.113(6) 0.048(4) 0.024(4) 0.007(3) -0.010(4)
C30 0.032(3) 0.101(6) 0.046(4) 0.020(4) 0.004(3) -0.015(4)
C31 0.034(3) 0.074(4) 0.031(3) 0.022(3) 0.011(3) -0.003(3)
C32 0.026(2) 0.035(3) 0.016(2) 0.011(2) 0.0106(19) 0.0007(18)
C33 0.029(2) 0.029(2) 0.018(2) 0.014(2) 0.0100(19) 0.0010(17)
C34 0.029(2) 0.026(2) 0.023(2) 0.0135(19) 0.010(2) 0.0017(17)
C35 0.023(2) 0.023(2) 0.018(2) 0.0055(18) 0.0090(19) -0.0036(16)
C36 0.028(2) 0.029(2) 0.021(2) 0.011(2) 0.014(2) -0.0022(18)
C37 0.025(2) 0.030(2) 0.024(2) 0.013(2) 0.012(2) -0.0019(18)
C38 0.056(4) 0.056(4) 0.043(3) 0.036(3) 0.032(3) 0.013(3)
C39 0.112(8) 0.114(8) 0.049(5) 0.033(7) -0.003(5) -0.004(5)
C40 0.101(6) 0.065(5) 0.066(5) 0.027(4) 0.055(5) 0.013(4)

loop_
_atom_type_symbol
_atom_type_description
_atom_type_scat_dispersion_real
_atom_type_scat_dispersion_imag
_atom_type_scat_source
C C 0.0033 0.0016
;
International Tables for Crystallography
(Vol. C, Tables 4.2.6.8 and 6.1.1.4)
;
H H 0.0000 0.0000
;
International Tables for Crystallography
(Vol. C, Table 6.1.1.4)
;
N N 0.0061 0.0033
;
International Tables for Crystallography
(Vol. C, Tables 4.2.6.8 and 6.1.1.4)
;
O O 0.0106 0.0060
;
International Tables for Crystallography
(Vol. C, Tables 4.2.6.8 and 6.1.1.4)
;
Cl Cl 0.1484 0.1585
;
International Tables for Crystallography
(Vol. C, Tables 4.2.6.8 and 6.1.1.4)
;
F F 0.0171 0.0103
;
International Tables for Crystallography
(Vol. C, Tables 4.2.6.8 and 6.1.1.4)
;
Ru Ru -1.2594 0.8363
;
International Tables for Crystallography
(Vol. C, Tables 4.2.6.8 and 6.1.1.4)
;

loop_
_geom_angle_atom_site_label_1
_geom_angle_atom_site_label_2
_geom_angle_atom_site_label_3
_geom_angle
_geom_angle_publ_flag
_geom_angle_site_symmetry_1
_geom_angle_site_symmetry_2
_geom_angle_site_symmetry_3
Ru1 Ru1 O1 88.59(10) yes 2_576 . .
Ru1 Ru1 O2 90.01(11) yes 2_576 . 2_576
Ru1 Ru1 O3 89.69(10) yes 2_576 . .
Ru1 Ru1 O4 88.86(10) yes 2_576 . 2_576
Ru1 Ru1 N1 176.35(11) yes 2_576 . .
O1 Ru1 O2 178.48(17) yes . . 2_576
O1 Ru1 O3 90.10(14) yes . . .
O1 Ru1 O4 89.87(14) yes . . 2_576
O1 Ru1 N1 87.82(15) yes . . .
O2 Ru1 O3 89.30(15) yes 2_576 . .
O2 Ru1 O4 90.69(15) yes 2_576 . 2_576
O2 Ru1 N1 93.59(15) yes 2_576 . .
O3 Ru1 O4 178.55(14) yes . . 2_576
O3 Ru1 N1 90.97(16) yes . . .
O4 Ru1 N1 90.47(16) yes 2_576 . .
Ru2 Ru2 O5 88.78(10) yes 2_565 . .
Ru2 Ru2 O6 89.84(10) yes 2_565 . 2_565
Ru2 Ru2 O7 89.94(11) yes 2_565 . .
Ru2 Ru2 O8 88.50(11) yes 2_565 . 2_565
Ru2 Ru2 N2 174.52(10) yes 2_565 . .
O5 Ru2 O6 178.52(17) yes . . 2_565
O5 Ru2 O7 90.41(15) yes . . .
O5 Ru2 O8 89.97(15) yes . . 2_565
O5 Ru2 N2 88.01(16) yes . . .
O6 Ru2 O7 89.04(15) yes 2_565 . .
O6 Ru2 O8 90.55(15) yes 2_565 . 2_565
O6 Ru2 N2 93.41(16) yes 2_565 . .
O7 Ru2 O8 178.39(14) yes . . 2_565
O7 Ru2 N2 94.52(15) yes . . .
O8 Ru2 N2 87.05(15) yes 2_565 . .
Cl5 Cl4 C40 56.9(7) yes . . .
Cl4 Cl5 C40 78.6(7) yes . . .
Ru1 O1 C1 120.4(3) yes . . .
Ru1 O2 C1 117.9(3) yes 2_576 . .
Ru1 O3 C8 119.0(3) yes . . .
Ru1 O4 C8 119.4(4) yes 2_576 . .
Ru2 O5 C15 120.2(3) yes . . .
Ru2 O6 C15 117.5(4) yes 2_565 . .
Ru2 O7 C25 118.8(3) yes . . .
Ru2 O8 C25 120.0(4) yes 2_565 . .
C37 O9 C38 118.9(5) yes . . .
Ru1 N1 C32 147.7(3) yes . . .
Ru2 N2 C34 156.5(3) yes . . .
O1 C1 O2 123.0(5) yes . . .
O1 C1 C2 120.0(5) yes . . .
O2 C1 C2 117.0(5) yes . . .
C1 C2 C3 120.7(7) yes . . .
C1 C2 C7 118.8(5) yes . . .
C3 C2 C7 120.5(7) yes . . .
C2 C3 C4 119.0(8) yes . . .
F1 C4 C3 115.7(12) yes . . .
F1 C4 C5 122.9(12) yes . . .
C3 C4 C5 121.3(8) yes . . .
C4 C5 C6 119.4(9) yes . . .
F2 C6 C5 121.4(9) yes . . .
F2 C6 C7 117.2(8) yes . . .
C5 C6 C7 121.3(9) yes . . .
C2 C7 C6 118.5(7) yes . . .
O3 C8 O4 123.1(5) yes . . .
O3 C8 C9 119.2(4) yes . . .
O4 C8 C9 117.7(5) yes . . .
C8 C9 C10 120.1(4) yes . . .
C8 C9 C14 120.2(5) yes . . .
C10 C9 C14 119.7(5) yes . . .
C9 C10 C11 118.3(4) yes . . .
F3 C11 C10 116.9(4) yes . . .
F3 C11 C12 120.0(6) yes . . .
C10 C11 C12 123.1(7) yes . . .
C11 C12 C13 118.0(6) yes . . .
C12 C13 C14 120.3(5) yes . . .
C9 C14 C13 120.5(6) yes . . .
O5 C15 O6 123.6(5) yes . . .
O5 C15 C16 117.2(5) yes . . .
O6 C15 C16 119.2(5) yes . . .
C15 C16 C17 119.6(6) yes . . .
C15 C16 C23 117.4(7) yes . . .
C15 C16 C24 120.9(8) yes . . .
C17 C16 C23 118.2(8) yes . . .
C17 C16 C24 116.2(8) yes . . .
C23 C16 C24 40.5(10) yes . . .
C16 C17 C18 120.9(7) yes . . .
F4 C18 C17 121.4(8) yes . . .
F4 C18 C19 119.5(11) yes . . .
F4 C18 C20 109.2(10) yes . . .
C17 C18 C19 118.4(10) yes . . .
C17 C18 C20 122.4(10) yes . . .
C19 C18 C20 36.7(13) yes . . .
C18 C19 C20 66.9(18) yes . . .
C18 C19 C21 119.9(16) yes . . .
C18 C19 C22 98.1(15) yes . . .
C20 C19 C21 106.2(19) yes . . .
C20 C19 C22 57.9(17) yes . . .
C21 C19 C22 48.3(12) yes . . .
C18 C20 C19 76.4(16) yes . . .
C18 C20 C21 98.8(12) yes . . .
C18 C20 C22 116.0(15) yes . . .
C19 C20 C21 47.0(15) yes . . .
C19 C20 C22 91(2) yes . . .
C21 C20 C22 43.9(12) yes . . .
C19 C21 C20 26.8(11) yes . . .
C19 C21 C22 76.7(15) yes . . .
C19 C21 C23 119.7(16) yes . . .
C19 C21 C24 105.4(16) yes . . .
C20 C21 C22 49.9(12) yes . . .
C20 C21 C23 110.9(16) yes . . .
C20 C21 C24 85.4(13) yes . . .
C22 C21 C23 86.4(16) yes . . .
C22 C21 C24 51.8(12) yes . . .
C23 C21 C24 34.6(10) yes . . .
F5 C22 C19 118.1(18) yes . . .
F5 C22 C20 108.1(18) yes . . .
F5 C22 C21 115(2) yes . . .
F5 C22 C23 136(2) yes . . .
F5 C22 C24 129.5(17) yes . . .
C19 C22 C20 31.2(13) yes . . .
C19 C22 C21 55.0(12) yes . . .
C19 C22 C23 86.7(10) yes . . .
C19 C22 C24 110.3(12) yes . . .
C20 C22 C21 86.3(15) yes . . .
C20 C22 C23 110.2(11) yes . . .
C20 C22 C24 120.9(14) yes . . .
C21 C22 C23 48.6(11) yes . . .
C21 C22 C24 81.3(15) yes . . .
C23 C22 C24 32.7(11) yes . . .
C16 C23 C21 118.8(12) yes . . .
C16 C23 C22 94.3(11) yes . . .
C16 C23 C24 66.7(13) yes . . .
C21 C23 C22 45.0(11) yes . . .
C21 C23 C24 94.0(16) yes . . .
C22 C23 C24 49.0(13) yes . . .
C16 C24 C21 100.7(10) yes . . .
C16 C24 C22 119.9(12) yes . . .
C16 C24 C23 72.8(11) yes . . .
C21 C24 C22 46.9(12) yes . . .
C21 C24 C23 51.4(13) yes . . .
C22 C24 C23 98.3(19) yes . . .
O7 C25 O8 122.7(5) yes . . .
O7 C25 C26 119.5(4) yes . . .
O8 C25 C26 117.8(5) yes . . .
C25 C26 C27 119.9(4) yes . . .
C25 C26 C31 121.3(6) yes . . .
C27 C26 C31 118.7(5) yes . . .
C26 C27 C28 119.1(5) yes . . .
F6 C28 C27 117.6(5) yes . . .
F6 C28 C29 119.1(6) yes . . .
C27 C28 C29 123.3(7) yes . . .
C28 C29 C30 117.8(6) yes . . .
C29 C30 C31 120.5(6) yes . . .
C26 C31 C30 120.6(7) yes . . .
N1 C32 C33 179.1(6) yes . . .
C32 C33 C34 115.0(5) yes . . .
C32 C33 C35 122.5(5) yes . . .
C34 C33 C35 121.7(5) yes . . .
N2 C34 C33 178.9(5) yes . . .
C33 C35 C36 120.5(5) yes . . .
C33 C35 C37 121.7(5) yes . . .
C36 C35 C37 117.8(4) yes . . .
C35 C36 C37 121.2(5) yes . . 2_566
O9 C37 C35 115.9(4) yes . . .
O9 C37 C36 123.1(5) yes . . 2_566
C35 C37 C36 121.0(5) yes . . 2_566
Cl1 C39 Cl2 112.0(7) yes . . .
Cl3 C40 Cl4 114.1(6) yes . . .
Cl3 C40 Cl5 120.4(8) yes . . .
Cl4 C40 Cl5 44.5(6) yes . . .
C2 C3 H3 120.481 no . . .
C4 C3 H3 120.483 no . . .
C4 C5 H5 120.324 no . . .
C6 C5 H5 120.313 no . . .
C2 C7 H7 120.755 no . . .
C6 C7 H7 120.762 no . . .
C9 C10 H10 120.830 no . . .
C11 C10 H10 120.824 no . . .
C11 C12 H12 121.012 no . . .
C13 C12 H12 121.013 no . . .
C12 C13 H13 119.842 no . . .
C14 C13 H13 119.838 no . . .
C9 C14 H14 119.731 no . . .
C13 C14 H14 119.740 no . . .
C16 C17 H17 119.521 no . . .
C18 C17 H17 119.533 no . . .
C26 C27 H27 120.468 no . . .
C28 C27 H27 120.451 no . . .
C28 C29 H29 121.080 no . . .
C30 C29 H29 121.079 no . . .
C29 C30 H30 119.764 no . . .
C31 C30 H30 119.761 no . . .
C26 C31 H31 119.718 no . . .
C30 C31 H31 119.723 no . . .
C35 C36 H36 119.422 no . . .
C37 C36 H36 119.422 no 2_566 . .
O9 C38 H38A 109.471 no . . .
O9 C38 H38B 109.467 no . . .
O9 C38 H38C 109.466 no . . .
H38A C38 H38B 109.478 no . . .
H38A C38 H38C 109.475 no . . .
H38B C38 H38C 109.471 no . . .
Cl1 C39 H39A 109.206 no . . .
Cl1 C39 H39B 109.202 no . . .
Cl2 C39 H39A 109.208 no . . .
Cl2 C39 H39B 109.209 no . . .
H39A C39 H39B 107.910 no . . .

loop_
_geom_bond_atom_site_label_1
_geom_bond_atom_site_label_2
_geom_bond_distance
_geom_bond_publ_flag
_geom_bond_site_symmetry_1
_geom_bond_site_symmetry_2
Ru1 Ru1 2.2898(7) yes . 2_576
Ru1 O1 2.018(3) yes . .
Ru1 O2 2.022(4) yes . 2_576
Ru1 O3 2.025(4) yes . .
Ru1 O4 2.025(4) yes . 2_576
Ru1 N1 2.230(5) yes . .
Ru2 Ru2 2.2942(7) yes . 2_565
Ru2 O5 2.019(4) yes . .
Ru2 O6 2.041(4) yes . 2_565
Ru2 O7 2.022(4) yes . .
Ru2 O8 2.024(4) yes . 2_565
Ru2 N2 2.231(4) yes . .
Cl1 C39 1.775(12) yes . .
Cl2 C39 1.735(15) yes . .
Cl3 C40 1.781(12) yes . .
Cl4 Cl5 1.226(13) yes . .
Cl4 C40 1.714(11) yes . .
Cl5 C40 1.464(15) yes . .
F1 C4 1.338(16) yes . .
F2 C6 1.370(13) yes . .
F3 C11 1.372(9) yes . .
F4 C18 1.286(9) yes . .
F5 C22 1.25(2) yes . .
F6 C28 1.364(9) yes . .
O1 C1 1.257(6) yes . .
O2 C1 1.292(7) yes . .
O3 C8 1.264(7) yes . .
O4 C8 1.283(5) yes . .
O5 C15 1.263(7) yes . .
O6 C15 1.285(6) yes . .
O7 C25 1.272(7) yes . .
O8 C25 1.280(5) yes . .
O9 C37 1.379(8) yes . .
O9 C38 1.409(9) yes . .
N1 C32 1.156(8) yes . .
N2 C34 1.160(8) yes . .
C1 C2 1.488(8) yes . .
C2 C3 1.355(9) yes . .
C2 C7 1.421(11) yes . .
C3 C4 1.396(13) yes . .
C4 C5 1.356(15) yes . .
C5 C6 1.380(12) yes . .
C6 C7 1.363(12) yes . .
C8 C9 1.472(7) yes . .
C9 C10 1.396(9) yes . .
C9 C14 1.388(6) yes . .
C10 C11 1.370(8) yes . .
C11 C12 1.368(7) yes . .
C12 C13 1.402(11) yes . .
C13 C14 1.369(9) yes . .
C15 C16 1.482(9) yes . .
C16 C17 1.359(9) yes . .
C16 C23 1.466(18) yes . .
C16 C24 1.410(14) yes . .
C17 C18 1.373(12) yes . .
C18 C19 1.42(2) yes . .
C18 C20 1.344(17) yes . .
C19 C20 0.87(3) yes . .
C19 C21 1.42(2) yes . .
C19 C22 1.68(2) yes . .
C20 C21 1.86(3) yes . .
C20 C22 1.43(3) yes . .
C21 C22 1.29(3) yes . .
C21 C23 1.37(2) yes . .
C21 C24 1.75(3) yes . .
C22 C23 1.82(2) yes . .
C22 C24 1.39(2) yes . .
C23 C24 1.00(3) yes . .
C25 C26 1.467(8) yes . .
C26 C27 1.409(10) yes . .
C26 C31 1.394(7) yes . .
C27 C28 1.356(9) yes . .
C28 C29 1.371(8) yes . .
C29 C30 1.400(13) yes . .
C30 C31 1.376(9) yes . .
C32 C33 1.396(8) yes . .
C33 C34 1.397(8) yes . .
C33 C35 1.478(7) yes . .
C35 C36 1.396(8) yes . .
C35 C37 1.403(8) yes . .
C36 C37 1.387(7) yes . 2_566
C3 H3 0.950 no . .
C5 H5 0.950 no . .
C7 H7 0.950 no . .
C10 H10 0.950 no . .
C12 H12 0.950 no . .
C13 H13 0.950 no . .
C14 H14 0.950 no . .
C17 H17 0.950 no . .
C27 H27 0.950 no . .
C29 H29 0.950 no . .
C30 H30 0.950 no . .
C31 H31 0.950 no . .
C36 H36 0.950 no . .
C38 H38A 0.980 no . .
C38 H38B 0.980 no . .
C38 H38C 0.980 no . .
C39 H39A 0.990 no . .
C39 H39B 0.990 no . .

loop_
_geom_contact_atom_site_label_1
_geom_contact_atom_site_label_2
_geom_contact_distance
_geom_contact_publ_flag
_geom_contact_site_symmetry_1
_geom_contact_site_symmetry_2
F1 C2 3.556(15) no . .
F1 C24 3.57(3) no . 2_566
F2 C34 3.443(8) no . 2_566
F2 C36 3.568(8) no . 2_566
F4 O1 3.448(9) no . 2_566
F4 O2 3.465(7) no . 2_566
F4 O3 3.241(7) no . 2_566
F4 O4 3.212(7) no . 2_566
F4 C1 3.191(9) no . 2_566
F4 C2 3.496(10) no . 2_566
F4 C8 2.855(8) no . 2_566
F4 C9 2.993(8) no . 2_566
F4 C10 3.431(10) no . 2_566
F4 C16 3.548(8) no . .
F4 C22 3.433(18) no . .
F4 C38 3.216(10) no . 2_566
F5 C3 3.48(3) no . 2_566
F5 C18 3.387(18) no . .
O1 O9 3.431(5) no . .
O1 C3 3.598(8) no . .
O1 C7 2.807(8) no . .
O1 C8 3.487(7) no . .
O1 C8 3.498(6) no . 2_576
O1 C32 3.440(6) no . .
O2 C3 2.767(9) no . .
O2 C8 3.538(5) no . .
O2 C8 3.484(7) no . 2_576
O2 C20 3.53(2) no . 2_566
O3 C1 3.521(5) no . .
O3 C1 3.490(6) no . 2_576
O3 C14 2.789(7) no . .
O4 C1 3.509(7) no . .
O4 C1 3.482(7) no . 2_576
O4 C10 2.771(7) no . .
O5 C17 2.739(8) no . .
O5 C24 3.573(15) no . .
O5 C25 3.488(6) no . .
O5 C25 3.507(6) no . 2_565
O6 C23 2.801(15) no . .
O6 C24 2.912(15) no . .
O6 C25 3.547(5) no . .
O6 C25 3.498(8) no . 2_565
O7 C15 3.523(6) no . .
O7 C15 3.498(6) no . 2_565
O7 C31 2.818(7) no . .
O8 C15 3.497(7) no . .
O8 C15 3.493(8) no . 2_565
O8 C27 2.768(7) no . .
O8 C34 3.551(5) no . 2_565
O9 N1 3.050(6) no . .
O9 C32 2.634(7) no . .
O9 C33 2.784(8) no . .
N1 C34 3.382(8) no . .
N1 C35 3.576(7) no . .
N2 C32 3.395(8) no . .
N2 C35 3.558(7) no . .
C2 C5 2.759(12) no . .
C2 C18 3.541(13) no . 2_566
C2 C20 3.60(3) no . 2_566
C3 C6 2.759(13) no . .
C3 C20 3.42(3) no . 2_566
C3 C22 3.33(3) no . 2_566
C4 C7 2.754(11) no . .
C4 C24 3.39(2) no . 2_566
C9 C12 2.782(8) no . .
C10 C13 2.776(7) no . .
C11 C14 2.735(10) no . .
C16 C19 2.78(2) no . .
C16 C20 2.826(19) no . .
C17 C21 2.790(19) no . .
C17 C22 2.718(17) no . .
C18 C23 2.806(15) no . .
C18 C24 2.729(16) no . .
C26 C29 2.795(9) no . .
C27 C30 2.771(8) no . .
C28 C31 2.738(11) no . .
C32 C37 3.006(7) no . .
C34 C36 2.934(7) no . .
C35 C35 2.831(7) no . 2_566
C36 C36 2.769(8) no . 2_566
C36 C38 2.818(10) no . 2_566
C37 C37 2.770(8) no . 2_566
Cl1 C13 3.512(8) no . 1_655
Cl2 O7 3.487(4) no . 2_666
Cl3 N1 3.569(6) no . .
Cl3 N2 3.405(5) no . .
Cl3 C32 3.556(6) no . .
Cl3 C34 3.458(5) no . .
Cl4 F1 2.820(18) no . 1_554
Cl5 F3 2.721(11) no . 2_576
F1 Cl4 2.820(18) no . 1_556
F1 F1 2.28(2) no . 2_677
F1 C4 3.294(16) no . 2_677
F2 O8 3.258(10) no . 1_556
F2 C27 3.503(10) no . 1_556
F3 Cl5 2.721(11) no . 2_576
F3 O1 3.146(5) no . 1_455
F3 O2 3.536(7) no . 1_455
F3 O4 3.235(5) no . 2_476
F3 C1 2.993(7) no . 1_455
F3 C2 3.095(9) no . 1_455
F3 C7 3.476(9) no . 1_455
F3 C8 3.137(7) no . 2_476
F3 C9 3.302(7) no . 2_476
F5 F5 3.06(4) no . 2_555
F5 C21 2.53(3) no . 2_555
F5 C22 3.12(4) no . 2_555
F5 C23 2.82(3) no . 2_555
F5 C24 3.22(3) no . 2_555
F6 O5 3.479(6) no . 2_665
F6 O6 3.162(5) no . 2_665
F6 O7 3.590(7) no . 2_665
F6 O8 3.230(6) no . 2_665
F6 C15 2.984(7) no . 2_665
F6 C16 3.099(8) no . 2_665
F6 C17 3.541(9) no . 2_665
F6 C23 3.172(13) no . 2_665
F6 C25 3.108(8) no . 2_665
F6 C26 3.300(8) no . 2_665
F6 C27 3.591(7) no . 2_665
F6 C39 3.362(9) no . 1_554
O1 F3 3.146(5) no . 1_655
O1 C12 3.520(9) no . 1_655
O2 F3 3.536(7) no . 1_655
O4 F3 3.235(5) no . 2_476
O4 C11 3.491(7) no . 2_476
O4 C12 3.554(8) no . 2_476
O5 F6 3.479(6) no . 2_665
O6 F6 3.162(5) no . 2_665
O6 C29 3.472(10) no . 2_665
O6 C40 3.600(7) no . 2_565
O7 Cl2 3.487(4) no . 2_666
O7 F6 3.590(7) no . 2_665
O7 C40 3.386(10) no . .
O8 F2 3.258(10) no . 1_554
O8 F6 3.230(6) no . 2_665
O8 C28 3.560(10) no . 2_665
O9 C39 3.316(9) no . 2_566
N1 Cl3 3.569(6) no . .
N1 C30 3.431(7) no . 1_455
N2 Cl3 3.405(5) no . .
N2 C40 3.417(9) no . .
C1 F3 2.993(7) no . 1_655
C2 F3 3.095(9) no . 1_655
C4 F1 3.294(16) no . 2_677
C7 F3 3.476(9) no . 1_655
C8 F3 3.137(7) no . 2_476
C9 F3 3.302(7) no . 2_476
C9 C11 3.557(8) no . 2_476
C10 C10 3.212(8) no . 2_476
C10 C11 3.363(8) no . 2_476
C11 O4 3.491(7) no . 2_476
C11 C9 3.557(8) no . 2_476
C11 C10 3.363(8) no . 2_476
C12 O1 3.520(9) no . 1_455
C12 O4 3.554(8) no . 2_476
C13 Cl1 3.512(8) no . 1_455
C15 F6 2.984(7) no . 2_665
C16 F6 3.099(8) no . 2_665
C17 F6 3.541(9) no . 2_665
C21 F5 2.53(3) no . 2_555
C21 C21 3.548(17) no . 2_555
C21 C22 3.35(2) no . 2_555
C22 F5 3.12(4) no . 2_555
C22 C21 3.35(2) no . 2_555
C23 F5 2.82(3) no . 2_555
C23 F6 3.172(13) no . 2_665
C23 C29 3.373(18) no . 2_665
C24 F5 3.22(3) no . 2_555
C25 F6 3.108(8) no . 2_665
C26 F6 3.300(8) no . 2_665
C27 F2 3.503(10) no . 1_554
C27 F6 3.591(7) no . 2_665
C27 C27 3.208(10) no . 2_665
C27 C28 3.367(10) no . 2_665
C28 O8 3.560(10) no . 2_665
C28 C27 3.367(10) no . 2_665
C29 O6 3.472(10) no . 2_665
C29 C23 3.373(18) no . 2_665
C30 N1 3.431(7) no . 1_655
C32 Cl3 3.556(6) no . .
C34 Cl3 3.458(5) no . .
C39 F6 3.362(9) no . 1_556
C39 O9 3.316(9) no . 2_566
C40 O6 3.600(7) no . 2_565
C40 O7 3.386(10) no . .
C40 N2 3.417(9) no . .
F1 H3 2.4900 no . .
F1 H5 2.5826 no . .
F2 H5 2.5976 no . .
F2 H7 2.5077 no . .
F2 H36 3.4531 no . 2_566
F3 H10 2.5108 no . .
F3 H12 2.5714 no . .
F4 H10 3.5422 no . 2_566
F4 H17 2.5311 no . .
F4 H38A 2.7749 no . 2_566
F4 H38C 2.7667 no . 2_566
F5 H3 3.0049 no . 2_566
F6 H27 2.5003 no . .
F6 H29 2.5526 no . .
O1 H7 2.5210 no . .
O1 H38A 3.5699 no . .
O1 H38C 3.3228 no . .
O2 H3 2.4597 no . .
O3 H14 2.4879 no . .
O3 H38A 2.9108 no . .
O4 H10 2.4809 no . .
O5 H17 2.4208 no . .
O7 H31 2.5286 no . .
O8 H27 2.4736 no . .
O9 H7 3.1639 no . .
O9 H36 2.6267 no . 2_566
N2 H36 3.0823 no . .
C1 H3 2.6365 no . .
C1 H7 2.6694 no . .
C3 H5 3.2581 no . .
C3 H7 3.2663 no . .
C5 H3 3.2532 no . .
C5 H7 3.2508 no . .
C7 H3 3.2740 no . .
C7 H5 3.2457 no . .
C7 H17 3.4759 no . 2_566
C7 H38C 3.0938 no . .
C8 H10 2.6601 no . .
C8 H14 2.6376 no . .
C8 H38A 3.4736 no . .
C9 H13 3.2503 no . .
C9 H38A 3.5777 no . .
C10 H12 3.2623 no . .
C10 H14 3.2649 no . .
C11 H13 3.2346 no . .
C12 H10 3.2609 no . .
C12 H14 3.2607 no . .
C14 H10 3.2703 no . .
C14 H12 3.2637 no . .
C14 H38A 3.1995 no . .
C15 H17 2.6003 no . .
C17 H38C 3.1190 no . 2_566
C18 H38C 3.3432 no . 2_566
C19 H17 3.2419 no . .
C20 H3 3.2804 no . 2_566
C20 H17 3.2046 no . .
C22 H3 3.1753 no . 2_566
C23 H17 3.2654 no . .
C24 H17 3.1968 no . .
C25 H27 2.6617 no . .
C25 H31 2.6613 no . .
C26 H30 3.2609 no . .
C27 H29 3.2527 no . .
C27 H31 3.2721 no . .
C28 H30 3.2339 no . .
C29 H27 3.2509 no . .
C29 H31 3.2658 no . .
C31 H27 3.2745 no . .
C31 H29 3.2706 no . .
C33 H36 2.6502 no . .
C34 H36 2.6068 no . .
C35 H36 3.2793 no . 2_566
C36 H7 3.1851 no . 2_566
C36 H38B 2.7382 no . 2_566
C36 H38C 2.7708 no . 2_566
C37 H7 3.0703 no . .
C37 H36 3.2583 no . .
C37 H38A 3.2115 no . .
C37 H38B 2.6396 no . .
C37 H38C 2.6395 no . .
C38 H7 3.2911 no . .
C38 H17 3.2173 no . 2_566
C38 H36 2.5008 no . 2_566
H7 H36 3.2042 no . 2_566
H7 H38C 2.5849 no . .
H12 H13 2.3639 no . .
H13 H14 2.3131 no . .
H14 H38A 2.7154 no . .
H17 H38A 3.4654 no . 2_566
H17 H38B 3.3624 no . 2_566
H17 H38C 2.4192 no . 2_566
H29 H30 2.3623 no . .
H30 H31 2.3185 no . .
H36 H38A 3.4729 no . 2_566
H36 H38B 2.2744 no . 2_566
H36 H38C 2.3110 no . 2_566
Cl1 H13 3.5816 no . 1_655
Cl1 H38B 3.2062 no . 2_566
Cl2 H13 3.5114 no . 2_566
Cl2 H14 3.0746 no . 2_566
Cl2 H17 3.3062 no . 2_666
Cl2 H31 3.2148 no . 2_666
Cl2 H38B 3.1449 no . 1_655
Cl3 H10 2.8635 no . 2_576
Cl3 H29 3.3892 no . 1_455
Cl4 H5 3.5001 no . 1_554
Cl4 H31 3.3641 no . .
Cl5 H3 3.4892 no . 2_676
Cl5 H10 3.3238 no . 2_576
Cl5 H31 3.3100 no . .
F2 H27 2.8885 no . 1_556
F3 H7 3.5934 no . 1_455
F5 H29 3.4294 no . 1_445
F6 H39A 2.4617 no . 1_554
O1 H12 2.7772 no . 1_655
O2 H30 3.4280 no . 2_676
O4 H12 3.3965 no . 2_476
O6 H29 2.7176 no . 2_665
O8 H5 3.2641 no . 1_554
O8 H29 3.5432 no . 2_665
O9 H39B 2.5048 no . 2_566
N1 H12 3.3330 no . 1_655
N1 H30 2.5684 no . 1_455
N2 H13 3.2928 no . 1_655
C1 H12 3.4976 no . 1_655
C7 H12 3.2454 no . 1_655
C9 H10 3.5798 no . 2_476
C10 H10 3.3189 no . 2_476
C11 H10 3.2673 no . 2_476
C12 H7 3.4145 no . 1_455
C12 H10 3.5038 no . 2_476
C15 H29 3.4015 no . 2_665
C16 H29 3.5330 no . 2_665
C23 H29 2.7901 no . 2_665
C24 H29 3.5651 no . 2_665
C25 H5 3.0267 no . 1_554
C26 H5 2.8446 no . 1_554
C26 H27 3.5973 no . 2_665
C27 H5 3.0452 no . 1_554
C27 H27 3.2566 no . 2_665
C27 H39A 3.4086 no . 1_554
C28 H27 3.2161 no . 2_665
C28 H39A 3.3806 no . 1_554
C29 H27 3.5404 no . 2_665
C31 H5 3.4824 no . 1_554
C31 H39A 3.4140 no . 2_666
C32 H12 3.0109 no . 1_655
C32 H13 3.5866 no . 1_655
C32 H30 2.9888 no . 1_455
C32 H39B 3.2539 no . 2_566
C33 H12 3.1894 no . 1_655
C33 H13 2.9824 no . 1_655
C33 H39B 3.3184 no . 2_566
C34 H13 2.8989 no . 1_655
C35 H12 3.2628 no . 1_655
C35 H13 3.1954 no . 1_655
C35 H39B 3.5007 no . 2_566
C36 H13 3.0680 no . 1_655
C37 H12 3.5974 no . 1_655
C37 H39B 3.2050 no . 2_566
C38 H39B 3.1448 no . 2_566
C39 H31 3.5775 no . 2_666
C39 H38B 3.4735 no . 2_566
C40 H10 3.3706 no . 2_576
C40 H31 3.3472 no . .
H3 Cl5 3.4892 no . 2_676
H3 H30 3.3885 no . 2_676
H5 Cl4 3.5001 no . 1_556
H5 O8 3.2641 no . 1_556
H5 C25 3.0267 no . 1_556
H5 C26 2.8446 no . 1_556
H5 C27 3.0452 no . 1_556
H5 C31 3.4824 no . 1_556
H5 H27 3.1681 no . 1_556
H7 F3 3.5934 no . 1_655
H7 C12 3.4145 no . 1_655
H7 H12 2.6665 no . 1_655
H10 Cl3 2.8635 no . 2_576
H10 Cl5 3.3238 no . 2_576
H10 C9 3.5798 no . 2_476
H10 C10 3.3189 no . 2_476
H10 C11 3.2673 no . 2_476
H10 C12 3.5038 no . 2_476
H10 C40 3.3706 no . 2_576
H12 O1 2.7772 no . 1_455
H12 O4 3.3965 no . 2_476
H12 N1 3.3330 no . 1_455
H12 C1 3.4976 no . 1_455
H12 C7 3.2454 no . 1_455
H12 C32 3.0109 no . 1_455
H12 C33 3.1894 no . 1_455
H12 C35 3.2628 no . 1_455
H12 C37 3.5974 no . 1_455
H12 H7 2.6665 no . 1_455
H13 Cl1 3.5816 no . 1_455
H13 Cl2 3.5114 no . 2_566
H13 N2 3.2928 no . 1_455
H13 C32 3.5866 no . 1_455
H13 C33 2.9824 no . 1_455
H13 C34 2.8989 no . 1_455
H13 C35 3.1954 no . 1_455
H13 C36 3.0680 no . 1_455
H13 H36 2.7604 no . 1_455
H14 Cl2 3.0746 no . 2_566
H17 Cl2 3.3062 no . 2_666
H27 F2 2.8885 no . 1_554
H27 C26 3.5973 no . 2_665
H27 C27 3.2566 no . 2_665
H27 C28 3.2161 no . 2_665
H27 C29 3.5404 no . 2_665
H27 H5 3.1681 no . 1_554
H27 H27 3.5673 no . 2_665
H27 H39A 2.7933 no . 1_554
H29 Cl3 3.3892 no . 1_655
H29 F5 3.4294 no . 1_665
H29 O6 2.7176 no . 2_665
H29 O8 3.5432 no . 2_665
H29 C15 3.4015 no . 2_665
H29 C16 3.5330 no . 2_665
H29 C23 2.7901 no . 2_665
H29 C24 3.5651 no . 2_665
H30 O2 3.4280 no . 2_676
H30 N1 2.5684 no . 1_655
H30 C32 2.9888 no . 1_655
H30 H3 3.3885 no . 2_676
H31 Cl2 3.2148 no . 2_666
H31 Cl4 3.3641 no . .
H31 Cl5 3.3100 no . .
H31 C39 3.5775 no . 2_666
H31 C40 3.3472 no . .
H31 H39A 3.3886 no . 2_666
H31 H39B 3.4545 no . 2_666
H36 H13 2.7604 no . 1_655
H38A H39B 3.1551 no . 2_566
H38B Cl1 3.2062 no . 2_566
H38B Cl2 3.1449 no . 1_455
H38B C39 3.4735 no . 2_566
H38B H39B 3.1370 no . 2_566
H39A F6 2.4617 no . 1_556
H39A C27 3.4086 no . 1_556
H39A C28 3.3806 no . 1_556
H39A C31 3.4140 no . 2_666
H39A H27 2.7933 no . 1_556
H39A H31 3.3886 no . 2_666
H39B O9 2.5048 no . 2_566
H39B C32 3.2539 no . 2_566
H39B C33 3.3184 no . 2_566
H39B C35 3.5007 no . 2_566
H39B C37 3.2050 no . 2_566
H39B C38 3.1448 no . 2_566
H39B H31 3.4545 no . 2_666
H39B H38A 3.1551 no . 2_566
H39B H38B 3.1370 no . 2_566
